data_4507414
loop_
_publ_author_name
'Elacqua, Elizabeth'
'Bu\<car, Dejan-Kre\<simir'
'Henry, Rodger F.'
'Zhang, Geoff G. Z.'
'MacGillivray, Leonard R.'

_publ_contact_author 'Leonard R. MacGillivray'
_publ_section_title
;
 Supramolecular Complexes of Sulfadiazine and Pyridines: Reconfigurable
 Exteriors and Chameleon-like Behavior of Tautomers at the
 Co-Crystal--Salt Boundary
;
_journal_issue 1
_journal_name_full 'Crystal Growth &amp; Design'
_journal_page_first 393
_journal_paper_doi 10.1021/cg301745x
_journal_volume 13
_journal_year 2013
_chemical_formula_moiety 'C10 H10 S1 O2 N4, (C12 H10 N2)0.5'
_chemical_formula_sum 'C16 H15 N5 O2 S'
_chemical_formula_weight 341.39
_chemical_name_common 'sulfadiazine (E)-1,2-bis(4-pyridyl)ethylene'
_chemical_name_systematic
; 
 ? 
;
_space_group_IT_number 2
_symmetry_cell_setting triclinic
_symmetry_space_group_name_Hall '-P 1'
_symmetry_space_group_name_H-M 'P -1'
_atom_sites_solution_hydrogens geom
_atom_sites_solution_primary direct
_atom_sites_solution_secondary difmap
_audit_creation_method SHELXL-97
_cell_angle_alpha 98.292(4)
_cell_angle_beta 98.831(3)
_cell_angle_gamma 102.779(3)
_cell_formula_units_Z 2
_cell_length_a 5.7617(12)
_cell_length_b 7.9548(17)
_cell_length_c 18.104(4)
_cell_measurement_reflns_used 970
_cell_measurement_temperature 100(2)
_cell_measurement_theta_max 27.428
_cell_measurement_theta_min 2.6715
_cell_volume 785.8(3)
_computing_cell_refinement 'Bruker saintplus (Bruker 1999)'
_computing_data_collection 'Bruker SMART (Bruker 2001)'
_computing_data_reduction 'Bruker saintplus (Bruker 1999)'
_computing_molecular_graphics 'ORTEP-3 for Windows v2.01'
_computing_publication_material 'SHELXL-97 (Sheldrick, 2008)'
_computing_structure_refinement 'SHELXL-97 (Sheldrick, 2008)'
_computing_structure_solution 'SHELXS-97 (Sheldrick, 2008)'
_diffrn_ambient_temperature 100(2)
_diffrn_measured_fraction_theta_full 0.949
_diffrn_measured_fraction_theta_max 0.949
_diffrn_measurement_device_type CCD
_diffrn_measurement_method 'omega scan'
_diffrn_radiation_monochromator graphite
_diffrn_radiation_source 'fine-focus sealed tube'
_diffrn_radiation_type MoK\a
_diffrn_radiation_wavelength 0.71073
_diffrn_reflns_av_R_equivalents 0.0717
_diffrn_reflns_av_sigmaI/netI 0.0565
_diffrn_reflns_limit_h_max 7
_diffrn_reflns_limit_h_min -7
_diffrn_reflns_limit_k_max 10
_diffrn_reflns_limit_k_min -10
_diffrn_reflns_limit_l_max 23
_diffrn_reflns_limit_l_min -23
_diffrn_reflns_number 9435
_diffrn_reflns_theta_full 28.31
_diffrn_reflns_theta_max 28.31
_diffrn_reflns_theta_min 1.16
_exptl_absorpt_coefficient_mu 0.226
_exptl_absorpt_correction_type none
_exptl_crystal_colour colourless
_exptl_crystal_density_diffrn 1.443
_exptl_crystal_density_meas ?
_exptl_crystal_density_method 'not measured'
_exptl_crystal_description parallelapiped
_exptl_crystal_F_000 356
_exptl_crystal_size_max 0.4
_exptl_crystal_size_mid 0.2
_exptl_crystal_size_min 0.1
_refine_diff_density_max 0.494
_refine_diff_density_min -0.330
_refine_diff_density_rms 0.068
_refine_ls_extinction_method none
_refine_ls_goodness_of_fit_ref 1.058
_refine_ls_hydrogen_treatment mixed
_refine_ls_matrix_type full
_refine_ls_number_parameters 225
_refine_ls_number_reflns 3726
_refine_ls_number_restraints 0
_refine_ls_restrained_S_all 1.058
_refine_ls_R_factor_all 0.0587
_refine_ls_R_factor_gt 0.0472
_refine_ls_shift/su_max 0.001
_refine_ls_shift/su_mean 0.000
_refine_ls_structure_factor_coef Fsqd
_refine_ls_weighting_details 'calc w=1/[\s^2^(Fo^2^)+(0.0756P)^2^+0.1470P] where P=(Fo^2^+2Fc^2^)/3'
_refine_ls_weighting_scheme calc
_refine_ls_wR_factor_gt 0.1258
_refine_ls_wR_factor_ref 0.1410
_reflns_number_gt 3057
_reflns_number_total 3726
_reflns_threshold_expression I>2sigma(I)
_cod_data_source_file cg301745x_si_005.cif
_cod_data_source_block (SDZ)(bpe)
_cod_depositor_comments
;
The following automatic conversions were performed:

'_exptl_crystal_density_meas' value 'none' was changed to '?' - the
value is perceived as not measured.

Automatic conversion script
Id: cif_fix_values 3008 2015-01-20 13:52:24Z robertas 
;
_cod_original_sg_symbol_H-M P-1
_cod_database_code 4507414

loop_
_symmetry_equiv_pos_as_xyz
'x, y, z'
'-x, -y, -z'

loop_
_atom_site_label
_atom_site_type_symbol
_atom_site_fract_x
_atom_site_fract_y
_atom_site_fract_z
_atom_site_U_iso_or_equiv
_atom_site_adp_type
_atom_site_occupancy
_atom_site_symmetry_multiplicity
_atom_site_calc_flag
_atom_site_refinement_flags
S1 S 0.92760(8) 1.00964(6) 0.18337(2) 0.03007(16) Uani 1 1 d .
O1 O 1.1571(2) 1.13779(18) 0.20362(7) 0.0345(3) Uani 1 1 d .
O2 O 0.7179(2) 1.05770(19) 0.20368(8) 0.0371(3) Uani 1 1 d .
N1 N 1.0754(3) 0.4130(2) 0.32610(11) 0.0369(4) Uani 1 1 d .
H1NA H 1.153(5) 0.345(3) 0.3088(15) 0.049(7) Uiso 1 1 d .
H1NB H 0.975(4) 0.371(3) 0.3515(14) 0.046(7) Uiso 1 1 d .
N2 N 0.8958(3) 0.9583(2) 0.09059(8) 0.0332(4) Uani 1 1 d .
H2N H 1.0166 1.0031 0.0710 0.040 Uiso 1 1 calc R
N3 N 0.7070(3) 0.8451(2) -0.03278(9) 0.0316(4) Uani 1 1 d .
N4 N 0.5150(3) 0.7633(2) 0.06928(9) 0.0397(4) Uani 1 1 d .
C1 C 1.0283(3) 0.5405(2) 0.28769(10) 0.0299(4) Uani 1 1 d .
C2 C 1.1781(3) 0.6056(3) 0.23829(11) 0.0330(4) Uani 1 1 d .
H2 H 1.3007 0.5524 0.2277 0.040 Uiso 1 1 calc R
C3 C 1.1462(3) 0.7463(3) 0.20549(10) 0.0326(4) Uani 1 1 d .
H3 H 1.2504 0.7907 0.1746 0.039 Uiso 1 1 calc R
C4 C 0.9569(3) 0.8221(2) 0.21874(10) 0.0286(4) Uani 1 1 d .
C5 C 0.8003(3) 0.7557(3) 0.26502(10) 0.0317(4) Uani 1 1 d .
H5 H 0.6719 0.8050 0.2729 0.038 Uiso 1 1 calc R
C6 C 0.8358(3) 0.6174(3) 0.29897(11) 0.0332(4) Uani 1 1 d .
H6 H 0.7310 0.5739 0.3299 0.040 Uiso 1 1 calc R
C7 C 0.6950(3) 0.8508(2) 0.04098(10) 0.0295(4) Uani 1 1 d .
C8 C 0.5151(4) 0.7431(3) -0.08252(11) 0.0374(4) Uani 1 1 d .
H8 H 0.5156 0.7355 -0.1342 0.045 Uiso 1 1 calc R
C9 C 0.3154(4) 0.6484(3) -0.05986(13) 0.0470(5) Uani 1 1 d .
H9 H 0.1813 0.5784 -0.0948 0.056 Uiso 1 1 calc R
C10 C 0.3265(4) 0.6636(3) 0.01722(13) 0.0477(6) Uani 1 1 d .
H10 H 0.1952 0.6009 0.0342 0.057 Uiso 1 1 calc R
N5 N 0.6910(3) 0.2859(2) 0.41516(10) 0.0395(4) Uani 1 1 d .
C11 C 0.5030(4) 0.1592(3) 0.37498(12) 0.0398(5) Uani 1 1 d .
H11 H 0.5035 0.1211 0.3240 0.048 Uiso 1 1 calc R
C12 C 0.3079(4) 0.0811(3) 0.40452(11) 0.0384(5) Uani 1 1 d .
H12 H 0.1827 -0.0073 0.3737 0.046 Uiso 1 1 calc R
C13 C 0.2991(3) 0.1348(2) 0.48033(11) 0.0316(4) Uani 1 1 d .
C14 C 0.4957(4) 0.2658(3) 0.52248(12) 0.0392(5) Uani 1 1 d .
H14 H 0.5007 0.3059 0.5737 0.047 Uiso 1 1 calc R
C15 C 0.6830(4) 0.3363(3) 0.48833(13) 0.0423(5) Uani 1 1 d .
H15 H 0.8116 0.4241 0.5179 0.051 Uiso 1 1 calc R
C16 C 0.1001(3) 0.0602(3) 0.51676(11) 0.0347(4) Uani 1 1 d .
H16 H 0.1164 0.1015 0.5685 0.042 Uiso 1 1 calc R

loop_
_atom_site_aniso_label
_atom_site_aniso_U_11
_atom_site_aniso_U_22
_atom_site_aniso_U_33
_atom_site_aniso_U_23
_atom_site_aniso_U_13
_atom_site_aniso_U_12
S1 0.0286(3) 0.0372(3) 0.0220(2) 0.00435(17) 0.00674(17) 0.00266(18)
O1 0.0338(7) 0.0374(7) 0.0265(7) 0.0025(5) 0.0065(5) -0.0016(6)
O2 0.0360(7) 0.0458(8) 0.0320(7) 0.0089(6) 0.0106(6) 0.0116(6)
N1 0.0390(10) 0.0346(9) 0.0376(10) 0.0073(7) 0.0122(8) 0.0062(7)
N2 0.0289(8) 0.0456(9) 0.0197(7) 0.0059(6) 0.0067(6) -0.0030(7)
N3 0.0296(8) 0.0386(9) 0.0237(8) 0.0073(6) 0.0049(6) 0.0017(6)
N4 0.0321(8) 0.0517(10) 0.0294(9) 0.0082(7) 0.0083(7) -0.0038(7)
C1 0.0282(9) 0.0314(9) 0.0244(9) -0.0007(7) 0.0034(7) 0.0003(7)
C2 0.0264(9) 0.0383(10) 0.0327(10) 0.0024(8) 0.0096(7) 0.0051(7)
C3 0.0278(9) 0.0410(10) 0.0258(9) 0.0025(7) 0.0097(7) 0.0015(8)
C4 0.0250(8) 0.0366(10) 0.0212(8) 0.0036(7) 0.0041(6) 0.0022(7)
C5 0.0277(9) 0.0395(10) 0.0278(9) 0.0046(7) 0.0105(7) 0.0056(7)
C6 0.0302(9) 0.0395(10) 0.0294(9) 0.0065(8) 0.0129(7) 0.0027(8)
C7 0.0273(9) 0.0350(9) 0.0255(9) 0.0079(7) 0.0063(7) 0.0039(7)
C8 0.0344(10) 0.0479(12) 0.0254(9) 0.0068(8) 0.0035(7) 0.0028(8)
C9 0.0335(11) 0.0570(14) 0.0379(12) 0.0065(10) 0.0004(9) -0.0087(9)
C10 0.0340(11) 0.0608(14) 0.0387(12) 0.0084(10) 0.0092(9) -0.0091(10)
N5 0.0395(9) 0.0442(10) 0.0387(10) 0.0150(8) 0.0138(7) 0.0090(8)
C11 0.0401(11) 0.0533(13) 0.0287(10) 0.0130(9) 0.0103(8) 0.0111(9)
C12 0.0374(10) 0.0468(12) 0.0278(10) 0.0071(8) 0.0059(8) 0.0041(9)
C13 0.0325(9) 0.0342(10) 0.0296(9) 0.0093(7) 0.0077(7) 0.0080(7)
C14 0.0404(11) 0.0403(11) 0.0338(10) 0.0030(8) 0.0108(8) 0.0035(9)
C15 0.0375(11) 0.0415(11) 0.0438(12) 0.0042(9) 0.0123(9) 0.0005(9)
C16 0.0370(10) 0.0400(11) 0.0265(9) 0.0059(8) 0.0097(8) 0.0058(8)

loop_
_atom_type_symbol
_atom_type_description
_atom_type_scat_dispersion_real
_atom_type_scat_dispersion_imag
_atom_type_scat_source
C C 0.0033 0.0016 'International Tables Vol C Tables 4.2.6.8 and 6.1.1.4'
H H 0.0000 0.0000 'International Tables Vol C Tables 4.2.6.8 and 6.1.1.4'
N N 0.0061 0.0033 'International Tables Vol C Tables 4.2.6.8 and 6.1.1.4'
O O 0.0106 0.0060 'International Tables Vol C Tables 4.2.6.8 and 6.1.1.4'
S S 0.1246 0.1234 'International Tables Vol C Tables 4.2.6.8 and 6.1.1.4'

loop_
_geom_angle_atom_site_label_1
_geom_angle_atom_site_label_2
_geom_angle_atom_site_label_3
_geom_angle
_geom_angle_site_symmetry_1
O2 S1 O1 118.90(9) .
O2 S1 N2 110.79(8) .
O1 S1 N2 102.07(8) .
O2 S1 C4 108.78(8) .
O1 S1 C4 109.14(8) .
N2 S1 C4 106.39(9) .
C1 N1 H1NA 119.6(18) .
C1 N1 H1NB 118.4(17) .
H1NA N1 H1NB 115(2) .
C7 N2 S1 126.55(13) .
C7 N2 H2N 116.7 .
S1 N2 H2N 116.7 .
C8 N3 C7 116.02(16) .
C7 N4 C10 114.80(17) .
N1 C1 C6 121.00(18) .
N1 C1 C2 121.00(18) .
C6 C1 C2 117.93(17) .
C3 C2 C1 121.13(17) .
C3 C2 H2 119.4 .
C1 C2 H2 119.4 .
C2 C3 C4 119.70(17) .
C2 C3 H3 120.2 .
C4 C3 H3 120.2 .
C3 C4 C5 120.25(18) .
C3 C4 S1 120.17(14) .
C5 C4 S1 119.42(14) .
C6 C5 C4 119.88(17) .
C6 C5 H5 120.1 .
C4 C5 H5 120.1 .
C5 C6 C1 121.02(17) .
C5 C6 H6 119.5 .
C1 C6 H6 119.5 .
N4 C7 N3 126.92(17) .
N4 C7 N2 118.76(16) .
N3 C7 N2 114.31(15) .
N3 C8 C9 122.26(18) .
N3 C8 H8 118.9 .
C9 C8 H8 118.9 .
C10 C9 C8 116.12(19) .
C10 C9 H9 121.9 .
C8 C9 H9 121.9 .
N4 C10 C9 123.87(19) .
N4 C10 H10 118.1 .
C9 C10 H10 118.1 .
C11 N5 C15 115.97(17) .
N5 C11 C12 124.01(19) .
N5 C11 H11 118.0 .
C12 C11 H11 118.0 .
C11 C12 C13 119.90(19) .
C11 C12 H12 120.1 .
C13 C12 H12 120.1 .
C12 C13 C14 116.20(17) .
C12 C13 C16 123.91(18) .
C14 C13 C16 119.89(17) .
C15 C14 C13 120.00(19) .
C15 C14 H14 120.0 .
C13 C14 H14 120.0 .
N5 C15 C14 123.9(2) .
N5 C15 H15 118.0 .
C14 C15 H15 118.0 .
C16 C16 C13 126.3(2) 2_556
C16 C16 H16 116.8 2_556
C13 C16 H16 116.8 .

loop_
_geom_bond_atom_site_label_1
_geom_bond_atom_site_label_2
_geom_bond_distance
_geom_bond_site_symmetry_2
S1 O2 1.4289(14) .
S1 O1 1.4383(14) .
S1 N2 1.6421(16) .
S1 C4 1.7372(19) .
N1 C1 1.361(3) .
N1 H1NA 0.84(3) .
N1 H1NB 0.83(3) .
N2 C7 1.378(2) .
N2 H2N 0.8600 .
N3 C8 1.333(2) .
N3 C7 1.342(2) .
N4 C7 1.330(2) .
N4 C10 1.336(3) .
C1 C6 1.407(3) .
C1 C2 1.409(3) .
C2 C3 1.374(3) .
C2 H2 0.9300 .
C3 C4 1.393(3) .
C3 H3 0.9300 .
C4 C5 1.395(2) .
C5 C6 1.373(3) .
C5 H5 0.9300 .
C6 H6 0.9300 .
C8 C9 1.382(3) .
C8 H8 0.9300 .
C9 C10 1.374(3) .
C9 H9 0.9300 .
C10 H10 0.9300 .
N5 C11 1.335(3) .
N5 C15 1.338(3) .
C11 C12 1.381(3) .
C11 H11 0.9300 .
C12 C13 1.389(3) .
C12 H12 0.9300 .
C13 C14 1.391(3) .
C13 C16 1.465(3) .
C14 C15 1.378(3) .
C14 H14 0.9300 .
C15 H15 0.9300 .
C16 C16 1.321(4) 2_556
C16 H16 0.9300 .

loop_
_geom_hbond_atom_site_label_D
_geom_hbond_atom_site_label_H
_geom_hbond_atom_site_label_A
_geom_hbond_distance_DH
_geom_hbond_distance_HA
_geom_hbond_distance_DA
_geom_hbond_angle_DHA
_geom_hbond_site_symmetry_A
N1 H1NA O1 0.84(3) 2.34(3) 3.051(2) 144(2) 1_545
N1 H1NB N5 0.83(3) 2.19(3) 3.017(3) 173(2) .
N2 H2N N3 0.86 2.05 2.899(2) 169.0 2_775

loop_
_geom_torsion_atom_site_label_1
_geom_torsion_atom_site_label_2
_geom_torsion_atom_site_label_3
_geom_torsion_atom_site_label_4
_geom_torsion
_geom_torsion_site_symmetry_4
O2 S1 N2 C7 -46.42(19) .
O1 S1 N2 C7 -174.00(16) .
C4 S1 N2 C7 71.65(18) .
N1 C1 C2 C3 -173.27(18) .
C6 C1 C2 C3 3.6(3) .
C1 C2 C3 C4 -2.5(3) .
C2 C3 C4 C5 0.0(3) .
C2 C3 C4 S1 175.31(14) .
O2 S1 C4 C3 178.93(14) .
O1 S1 C4 C3 -49.90(17) .
N2 S1 C4 C3 59.54(16) .
O2 S1 C4 C5 -5.69(17) .
O1 S1 C4 C5 125.48(15) .
N2 S1 C4 C5 -125.08(15) .
C3 C4 C5 C6 1.4(3) .
S1 C4 C5 C6 -173.99(14) .
C4 C5 C6 C1 -0.2(3) .
N1 C1 C6 C5 174.64(18) .
C2 C1 C6 C5 -2.3(3) .
C10 N4 C7 N3 -1.6(3) .
C10 N4 C7 N2 179.36(19) .
C8 N3 C7 N4 1.4(3) .
C8 N3 C7 N2 -179.59(17) .
S1 N2 C7 N4 -7.4(3) .
S1 N2 C7 N3 173.48(14) .
C7 N3 C8 C9 -0.1(3) .
N3 C8 C9 C10 -0.7(4) .
C7 N4 C10 C9 0.7(4) .
C8 C9 C10 N4 0.4(4) .
C15 N5 C11 C12 0.1(3) .
N5 C11 C12 C13 0.5(3) .
C11 C12 C13 C14 -0.9(3) .
C11 C12 C13 C16 179.95(19) .
C12 C13 C14 C15 0.8(3) .
C16 C13 C14 C15 -180.0(2) .
C11 N5 C15 C14 -0.2(3) .
C13 C14 C15 N5 -0.3(3) .
C12 C13 C16 C16 -3.2(4) 2_556
C14 C13 C16 C16 177.7(3) 2_556
